data_4319243
loop_
_publ_author_name
'Zhengbo Hu'
'Sergiu M. Gorun'

_publ_section_title
;
 Synthesis and Characterization of Fluorinated Tris(pyrazolyl)borate
 Complexes. Observation of an (\h5-Pyrazole)-K+ Interaction in the Solid
 State
;
_journal_name_full 'Inorganic Chemistry'
_journal_page_first 667
_journal_page_last 671
_journal_paper_doi 10.1021/ic000860g
_journal_volume 40
_journal_year 2001
_chemical_formula_sum 'C17 H16 B F9 K N7'
_chemical_formula_weight 539.28
_chemical_name_systematic
; 

 ? 

;
_space_group_IT_number 2
_symmetry_cell_setting triclinic
_symmetry_space_group_name_Hall '-P 1'
_symmetry_space_group_name_H-M 'P -1'
_atom_sites_solution_hydrogens geom
_atom_sites_solution_primary direct
_atom_sites_solution_secondary difmap
_audit_creation_method SHELXL
_cell_angle_alpha 73.7650(10)
_cell_angle_beta 83.0730(10)
_cell_angle_gamma 64.8460(10)
_cell_formula_units_Z 2
_cell_length_a 10.7152(2)
_cell_length_b 11.1235(2)
_cell_length_c 12.2161(2)
_cell_measurement_temperature 298(2)
_cell_volume 1265.41(4)
_computing_cell_refinement 'Siemens SAINT'
_computing_data_collection 'Siemens SMART'
_computing_data_reduction 'Siemens SAINT'
_computing_molecular_graphics 'Siemens SHELXTL'
_computing_publication_material 'Siemens SHELXTL'
_computing_structure_refinement 'Siemens SHELXTL'
_computing_structure_solution 'Siemens SHELXTL'
_diffrn_ambient_temperature 298(2)
_diffrn_measurement_device 'Siemens P4'
_diffrn_measurement_method '\f scans'
_diffrn_radiation_monochromator graphite
_diffrn_radiation_source 'fine-focus sealed tube'
_diffrn_radiation_type MoK\a
_diffrn_radiation_wavelength 0.71073
_diffrn_reflns_av_R_equivalents 0.0367
_diffrn_reflns_av_sigmaI/netI 0.0457
_diffrn_reflns_limit_h_max 13
_diffrn_reflns_limit_h_min -13
_diffrn_reflns_limit_k_max 13
_diffrn_reflns_limit_k_min -13
_diffrn_reflns_limit_l_max 15
_diffrn_reflns_limit_l_min -15
_diffrn_reflns_number 12134
_diffrn_reflns_theta_max 26.34
_diffrn_reflns_theta_min 1.74
_exptl_absorpt_coefficient_mu 0.294
_exptl_absorpt_correction_T_max 0.819
_exptl_absorpt_correction_T_min 0.512
_exptl_absorpt_correction_type 'Empirical (SADABS) '
_exptl_crystal_colour Colorless
_exptl_crystal_density_diffrn 1.415
_exptl_crystal_description 'Irreg. cut'
_exptl_crystal_F_000 544
_exptl_crystal_size_max 0.35
_exptl_crystal_size_mid 0.38
_exptl_crystal_size_min 0.42
_refine_diff_density_max 0.206
_refine_diff_density_min -0.137
_refine_diff_density_rms 0.037
_refine_ls_extinction_method none
_refine_ls_goodness_of_fit_all 1.049
_refine_ls_goodness_of_fit_obs 1.146
_refine_ls_matrix_type full
_refine_ls_number_parameters 409
_refine_ls_number_reflns 4932
_refine_ls_number_restraints 180
_refine_ls_restrained_S_all 1.057
_refine_ls_restrained_S_obs 1.151
_refine_ls_R_factor_all 0.0868
_refine_ls_R_factor_obs 0.0554
_refine_ls_shift/esd_max -0.058
_refine_ls_shift/esd_mean 0.004
_refine_ls_structure_factor_coef Fsqd
_refine_ls_weighting_details 'w=1/[\s^2^(Fo^2^)+(0.0647P)^2^+0.1532P] where P=(Fo^2^+2Fc^2^)/3'
_refine_ls_weighting_scheme calc
_refine_ls_wR_factor_all 0.1422
_refine_ls_wR_factor_obs 0.1266
_reflns_number_observed 3392
_reflns_number_total 4932
_reflns_observed_criterion >2sigma(I)
_cod_data_source_file ic000860g_3.cif
_cod_data_source_block smg03
_cod_depositor_comments
;
The following automatic conversions were performed:

'_symmetry_cell_setting' value 'Triclinic' changed to 'triclinic'
according to the built-in table from CIF Core dictionary named
'cif_core.dic' version 2.4.1 from 2010-06-29.

Automatic conversion script
Id: cif_fix_values 1646 2011-03-28 12:23:43Z adriana 

The following automatic conversions were performed:

'_refine_ls_weighting_scheme' value 'calc
w=1/[\s^2^(Fo^2^)+(0.0647P)^2^+0.1532P] where P=(Fo^2^+2Fc^2^)/3' was
changed to 'calc'. New tag '_refine_ls_weighting_details' was
created. The value of the new tag was set to
'w=1/[\s^2^(Fo^2^)+(0.0647P)^2^+0.1532P] where P=(Fo^2^+2Fc^2^)/3'.

Automatic conversion script
Id: cif_fix_values 3143 2015-03-26 13:38:13Z robertas 
;
_cod_database_code 4319243

loop_
_symmetry_equiv_pos_as_xyz
'x, y, z'
'-x, -y, -z'

loop_
_atom_site_aniso_label
_atom_site_aniso_U_11
_atom_site_aniso_U_22
_atom_site_aniso_U_33
_atom_site_aniso_U_23
_atom_site_aniso_U_13
_atom_site_aniso_U_12
K1 0.0616(4) 0.0614(4) 0.0773(4) -0.0142(3) 0.0100(3) -0.0293(3)
N11 0.0576(12) 0.0634(12) 0.0628(12) -0.0176(10) 0.0082(9) -0.0274(10)
N12 0.0664(13) 0.0639(13) 0.0684(13) -0.0256(11) 0.0164(10) -0.0292(11)
C13 0.074(2) 0.064(2) 0.060(2) -0.0212(12) 0.0104(13) -0.0233(14)
C14 0.062(2) 0.085(2) 0.076(2) -0.029(2) 0.0114(14) -0.0161(15)
C15 0.056(2) 0.079(2) 0.063(2) -0.0137(14) 0.0015(12) -0.0238(14)
C16 0.099(2) 0.081(2) 0.097(2) -0.042(2) 0.025(2) -0.036(2)
F11 0.122(5) 0.101(5) 0.159(5) -0.083(4) 0.057(4) -0.074(4)
F12 0.176(9) 0.067(3) 0.211(11) -0.031(5) -0.014(7) -0.042(5)
F13 0.169(7) 0.174(10) 0.110(4) -0.098(6) 0.063(6) -0.109(8)
F11A 0.195(9) 0.138(10) 0.217(9) -0.133(8) 0.115(8) -0.118(8)
F12A 0.130(6) 0.068(6) 0.233(18) -0.059(7) -0.005(7) -0.016(5)
F13A 0.213(12) 0.129(7) 0.119(6) -0.052(5) -0.042(7) -0.058(8)
C17 0.066(2) 0.119(3) 0.120(3) -0.031(2) 0.006(2) -0.045(2)
N21 0.0547(12) 0.0568(12) 0.0746(13) -0.0226(10) -0.0023(10) -0.0229(10)
N22 0.0692(14) 0.0637(13) 0.0669(13) -0.0219(10) -0.0012(10) -0.0309(11)
C23 0.0553(15) 0.075(2) 0.067(2) -0.0284(13) -0.0026(12) -0.0224(13)
C24 0.065(2) 0.085(2) 0.081(2) -0.043(2) -0.0046(14) -0.0253(15)
C25 0.0535(15) 0.062(2) 0.096(2) -0.0363(15) -0.0073(14) -0.0181(12)
C26 0.100(2) 0.097(2) 0.067(2) -0.026(2) -0.003(2) -0.043(2)
F21 0.104(5) 0.093(5) 0.083(4) -0.025(3) 0.018(3) -0.053(4)
F22 0.288(15) 0.130(7) 0.062(4) -0.020(4) -0.022(6) -0.114(9)
F23 0.132(7) 0.089(4) 0.106(5) -0.002(3) -0.026(6) -0.025(5)
F21A 0.173(9) 0.180(12) 0.137(8) -0.001(7) -0.026(7) -0.130(10)
F22A 0.229(12) 0.179(12) 0.074(6) -0.055(7) 0.051(9) -0.101(10)
F23A 0.102(5) 0.124(11) 0.144(16) 0.026(7) -0.041(6) -0.035(5)
C27 0.122(3) 0.071(2) 0.140(3) -0.042(2) -0.009(2) -0.043(2)
N31 0.0706(13) 0.0494(11) 0.0663(13) -0.0151(10) -0.0001(10) -0.0221(10)
N32 0.0642(13) 0.0546(12) 0.0702(13) -0.0154(10) -0.0043(11) -0.0205(11)
C33 0.069(2) 0.060(2) 0.068(2) -0.0220(13) -0.0122(13) -0.0146(13)
C34 0.092(2) 0.060(2) 0.071(2) -0.0141(14) -0.020(2) -0.014(2)
C35 0.095(2) 0.0522(15) 0.060(2) -0.0154(12) -0.0028(14) -0.0255(15)
C36 0.071(2) 0.092(2) 0.104(3) -0.028(2) -0.019(2) -0.022(2)
F31 0.083(3) 0.100(3) 0.190(6) -0.027(3) -0.009(3) -0.048(2)
F32 0.090(3) 0.159(5) 0.165(6) 0.001(4) -0.072(4) -0.027(4)
F33 0.107(6) 0.231(9) 0.153(5) -0.104(6) 0.044(4) -0.094(6)
F31A 0.073(4) 0.168(10) 0.140(10) 0.039(8) -0.001(5) -0.037(5)
F32A 0.186(14) 0.281(20) 0.116(7) -0.032(8) -0.019(7) -0.180(15)
F33A 0.067(5) 0.193(12) 0.322(24) -0.154(15) 0.033(10) -0.015(8)
C37 0.135(3) 0.076(2) 0.080(2) -0.006(2) 0.003(2) -0.050(2)
B1 0.069(2) 0.060(2) 0.073(2) -0.0170(14) 0.0062(15) -0.034(2)
N1 0.073(2) 0.086(2) 0.108(2) -0.0284(14) 0.0197(14) -0.0305(15)
C1 0.068(2) 0.095(2) 0.086(2) -0.021(2) 0.009(2) -0.016(2)
C2 0.066(2) 0.331(9) 0.162(5) -0.065(5) 0.022(3) -0.062(4)

loop_
_atom_site_label
_atom_site_type_symbol
_atom_site_fract_x
_atom_site_fract_y
_atom_site_fract_z
_atom_site_U_iso_or_equiv
_atom_site_thermal_displace_type
_atom_site_occupancy
_atom_site_calc_flag
_atom_site_refinement_flags
_atom_site_disorder_group
K1 K 0.49920(6) 0.35677(6) 0.64469(5) 0.0670(2) Uani 1 d U .
N11 N 0.2378(2) 0.2479(2) 0.8022(2) 0.0608(5) Uani 1 d U .
N12 N 0.3017(2) 0.3291(2) 0.8078(2) 0.0649(5) Uani 1 d U .
C13 C 0.2065(3) 0.4318(3) 0.8483(2) 0.0679(7) Uani 1 d U .
C14 C 0.0814(3) 0.4193(3) 0.8692(2) 0.0784(8) Uani 1 d U .
H14A H 0.0006(3) 0.4780(3) 0.8971(2) 0.094 Uiso 1 calc R .
C15 C 0.1032(3) 0.3012(3) 0.8396(2) 0.0688(7) Uani 1 d U .
C16 C 0.2434(4) 0.5373(3) 0.8696(3) 0.0906(9) Uani 1 d DU .
F11 F 0.3698(11) 0.5220(15) 0.8199(12) 0.111(3) Uani 0.54(4) d PDU 1
F12 F 0.1654(24) 0.6682(13) 0.8119(18) 0.154(5) Uani 0.54(4) d PDU 1
F13 F 0.2432(17) 0.5383(19) 0.9758(9) 0.129(4) Uani 0.54(4) d PDU 1
F11A F 0.3462(23) 0.5595(26) 0.8190(20) 0.157(5) Uani 0.46(4) d PDU 2
F12A F 0.1326(16) 0.6545(19) 0.8575(30) 0.148(6) Uani 0.46(4) d PDU 2
F13A F 0.2828(26) 0.5046(22) 0.9778(11) 0.150(5) Uani 0.46(4) d PDU 2
C17 C 0.0065(3) 0.2340(4) 0.8438(3) 0.0996(10) Uani 1 d U .
H17A H 0.0444(13) 0.1425(10) 0.8924(18) 0.149 Uiso 1 calc R .
H17B H -0.0054(21) 0.2303(25) 0.7684(5) 0.149 Uiso 1 calc R .
H17C H -0.0811(9) 0.2862(15) 0.8734(21) 0.149 Uiso 1 calc R .
N21 N 0.3092(2) 0.1544(2) 0.6247(2) 0.0605(5) Uani 1 d U .
N22 N 0.3181(2) 0.2721(2) 0.5586(2) 0.0640(5) Uani 1 d U .
C23 C 0.3212(3) 0.2638(3) 0.4506(2) 0.0650(6) Uani 1 d U .
C24 C 0.3162(3) 0.1429(3) 0.4454(3) 0.0741(7) Uani 1 d U .
H24A H 0.3180(3) 0.1140(3) 0.3805(3) 0.089 Uiso 1 calc R .
C25 C 0.3080(3) 0.0748(3) 0.5573(3) 0.0680(7) Uani 1 d U .
C26 C 0.3251(4) 0.3783(4) 0.3548(3) 0.0859(8) Uani 1 d DU .
F21 F 0.4266(11) 0.4172(12) 0.3721(10) 0.090(3) Uani 0.52(5) d PDU 3
F22 F 0.3316(32) 0.3592(23) 0.2536(11) 0.149(5) Uani 0.52(5) d PDU 3
F23 F 0.2130(20) 0.4998(22) 0.3503(23) 0.119(4) Uani 0.52(5) d PDU 3
F21A F 0.4096(20) 0.4290(21) 0.3641(15) 0.149(6) Uani 0.48(5) d PDU 4
F22A F 0.3736(28) 0.3297(24) 0.2618(13) 0.154(6) Uani 0.48(5) d PDU 4
F23A F 0.2020(18) 0.4787(26) 0.3325(33) 0.137(7) Uani 0.48(5) d PDU 4
C27 C 0.2985(4) -0.0612(3) 0.6058(3) 0.1059(11) Uani 1 d U .
H27A H 0.3726(17) -0.1203(10) 0.6587(18) 0.159 Uiso 1 calc R .
H27B H 0.3051(29) -0.1029(13) 0.5451(4) 0.159 Uiso 1 calc R .
H27C H 0.2119(12) -0.0471(4) 0.6445(20) 0.159 Uiso 1 calc R .
N31 N 0.4646(2) 0.0361(2) 0.7998(2) 0.0629(5) Uani 1 d U .
N32 N 0.5629(2) 0.0840(2) 0.7535(2) 0.0641(5) Uani 1 d U .
C33 C 0.6791(3) -0.0079(3) 0.8090(2) 0.0674(7) Uani 1 d U .
C34 C 0.6586(3) -0.1140(3) 0.8895(2) 0.0791(8) Uani 1 d U .
H34A H 0.7239(3) -0.1891(3) 0.9379(2) 0.095 Uiso 1 calc R .
C35 C 0.5210(3) -0.0841(3) 0.8822(2) 0.0702(7) Uani 1 d U .
C36 C 0.8073(3) 0.0149(4) 0.7790(3) 0.0908(9) Uani 1 d DU .
F31 F 0.7785(7) 0.1513(6) 0.7549(11) 0.122(2) Uani 0.64(2) d PDU 5
F32 F 0.8981(9) -0.0439(11) 0.8602(9) 0.149(3) Uani 0.64(2) d PDU 5
F33 F 0.8696(11) -0.0210(16) 0.6860(7) 0.147(3) Uani 0.64(2) d PDU 5
F31A F 0.7997(13) 0.1254(21) 0.7027(17) 0.149(6) Uani 0.36(2) d PDU 6
F32A F 0.8665(23) 0.0064(30) 0.8696(12) 0.167(7) Uani 0.36(2) d PDU 6
F33A F 0.9019(17) -0.0878(22) 0.7357(29) 0.191(9) Uani 0.36(2) d PDU 6
C37 C 0.4398(4) -0.1628(3) 0.9489(3) 0.0978(10) Uani 1 d U .
H37A H 0.4941(10) -0.2325(17) 1.0118(13) 0.147 Uiso 1 calc R .
H37B H 0.4170(23) -0.2050(22) 0.9003(6) 0.147 Uiso 1 calc R .
H37C H 0.3567(13) -0.1011(5) 0.9771(18) 0.147 Uiso 1 calc R .
B1 B 0.3128(3) 0.1164(3) 0.7576(3) 0.0648(7) Uani 1 d U .
H1A H 0.2584(24) 0.0520(24) 0.7882(19) 0.062(6) Uiso 1 d . .
N1 N 0.7057(3) 0.3689(3) 0.4731(2) 0.0904(8) Uani 1 d U .
C1 C 0.8168(4) 0.3529(3) 0.4600(3) 0.0902(9) Uani 1 d U .
C2 C 0.9587(4) 0.3418(7) 0.4401(5) 0.195(3) Uani 1 d U .
H2A H 0.9603(9) 0.4154(34) 0.3769(31) 0.293 Uiso 1 calc R .
H2B H 1.0162(12) 0.2554(25) 0.4232(48) 0.293 Uiso 1 calc R .
H2C H 0.9924(21) 0.3472(59) 0.5070(18) 0.293 Uiso 1 calc R .

loop_
_atom_type_symbol
_atom_type_description
_atom_type_scat_dispersion_real
_atom_type_scat_dispersion_imag
_atom_type_scat_source
C C 0.0033 0.0016 'International Tables Vol C Tables 4.2.6.8 and 6.1.1.4'
H H 0.0000 0.0000 'International Tables Vol C Tables 4.2.6.8 and 6.1.1.4'
B B 0.0013 0.0007 'International Tables Vol C Tables 4.2.6.8 and 6.1.1.4'
N N 0.0061 0.0033 'International Tables Vol C Tables 4.2.6.8 and 6.1.1.4'
F F 0.0171 0.0103 'International Tables Vol C Tables 4.2.6.8 and 6.1.1.4'
K K 0.2009 0.2494 'International Tables Vol C Tables 4.2.6.8 and 6.1.1.4'

loop_
_geom_angle_atom_site_label_1
_geom_angle_atom_site_label_2
_geom_angle_atom_site_label_3
_geom_angle
_geom_angle_site_symmetry_1
_geom_angle_site_symmetry_3
_geom_angle_publ_flag
N32 K1 N12 68.66(6) . . ?
N32 K1 N1 108.22(7) . . ?
N12 K1 N1 176.26(7) . . ?
N32 K1 N22 71.68(6) . . ?
N12 K1 N22 69.85(6) . . ?
N1 K1 N22 107.42(7) . . ?
N32 K1 F21 143.6(3) . 2_666 ?
N12 K1 F21 116.3(2) . 2_666 ?
N1 K1 F21 67.4(2) . 2_666 ?
N22 K1 F21 144.7(3) . 2_666 ?
N32 K1 F21A 139.9(4) . 2_666 ?
N12 K1 F21A 117.1(3) . 2_666 ?
N1 K1 F21A 66.6(3) . 2_666 ?
N22 K1 F21A 148.3(4) . 2_666 ?
N32 K1 N1 149.46(7) . 2_666 ?
N12 K1 N1 89.70(7) . 2_666 ?
N1 K1 N1 92.39(7) . 2_666 ?
N22 K1 N1 80.90(7) . 2_666 ?
F21 K1 N1 65.0(3) 2_666 2_666 ?
F21A K1 N1 68.7(5) 2_666 2_666 ?
N32 K1 F11 107.6(3) . . ?
N12 K1 F11 52.6(2) . . ?
N1 K1 F11 131.0(2) . . ?
N22 K1 F11 114.8(2) . . ?
N1 K1 F11 71.8(3) 2_666 . ?
N32 K1 F31 55.22(12) . . ?
N12 K1 F31 105.6(2) . . ?
N1 K1 F31 73.5(2) . . ?
N22 K1 F31 122.42(12) . . ?
N1 K1 F31 155.19(12) 2_666 . ?
N32 K1 F31A 54.6(3) . . ?
N12 K1 F31A 114.3(2) . . ?
N1 K1 F31A 64.1(2) . . ?
N22 K1 F31A 114.2(5) . . ?
N1 K1 F31A 154.6(2) 2_666 . ?
N32 K1 F11A 111.9(4) . . ?
N12 K1 F11A 54.6(3) . . ?
N1 K1 F11A 129.1(3) . . ?
N22 K1 F11A 114.0(3) . . ?
N1 K1 F11A 67.2(5) 2_666 . ?
N32 K1 F21 109.8(2) . . ?
N12 K1 F21 118.2(2) . . ?
N1 K1 F21 60.4(2) . . ?
N22 K1 F21 53.7(2) . . ?
F21 K1 F21 99.2(2) 2_666 . ?
N1 K1 F21 60.8(2) 2_666 . ?
N12 N11 C15 110.1(2) . . ?
N12 N11 B1 122.1(2) . . ?
C15 N11 B1 127.7(2) . . ?
C13 N12 N11 105.5(2) . . ?
C13 N12 K1 124.7(2) . . ?
N11 N12 K1 119.13(13) . . ?
N12 C13 C14 111.9(2) . . ?
N12 C13 C16 119.8(3) . . ?
C14 C13 C16 128.2(3) . . ?
C15 C14 C13 105.0(2) . . ?
C14 C15 N11 107.5(2) . . ?
C14 C15 C17 129.9(3) . . ?
N11 C15 C17 122.6(3) . . ?
F11A C16 F12A 109.8(11) . . ?
F11A C16 F13A 99.1(14) . . ?
F12A C16 F13A 104.9(12) . . ?
F13 C16 F12 106.6(10) . . ?
F13 C16 F11 110.9(10) . . ?
F12 C16 F11 99.9(10) . . ?
F11A C16 C13 121.0(8) . . ?
F13 C16 C13 115.9(7) . . ?
F12A C16 C13 109.4(11) . . ?
F13A C16 C13 111.2(9) . . ?
F12 C16 C13 114.6(11) . . ?
F11 C16 C13 107.9(6) . . ?
C16 F11 K1 123.3(7) . . ?
C16 F11A K1 111.0(9) . . ?
N22 N21 C25 110.2(2) . . ?
N22 N21 B1 122.7(2) . . ?
C25 N21 B1 126.9(2) . . ?
C23 N22 N21 105.2(2) . . ?
C23 N22 K1 123.6(2) . . ?
N21 N22 K1 115.21(14) . . ?
N22 C23 C24 111.9(3) . . ?
N22 C23 C26 120.0(2) . . ?
C24 C23 C26 128.1(3) . . ?
C25 C24 C23 105.0(2) . . ?
N21 C25 C24 107.7(2) . . ?
N21 C25 C27 122.5(3) . . ?
C24 C25 C27 129.8(3) . . ?
F21A C26 F23A 108.6(14) . . ?
F21A C26 F22A 102.0(11) . . ?
F23A C26 F22A 109.1(15) . . ?
F22 C26 F23 104.3(15) . . ?
F22 C26 F21 112.3(11) . . ?
F23 C26 F21 98.9(12) . . ?
F21A C26 C23 116.7(10) . . ?
F22 C26 C23 115.4(8) . . ?
F23A C26 C23 111.5(16) . . ?
F22A C26 C23 108.3(9) . . ?
F23 C26 C23 113.8(14) . . ?
F21 C26 C23 110.8(6) . . ?
C26 F21 K1 146.3(8) . 2_666 ?
C26 F21 K1 114.5(5) . . ?
K1 F21 K1 80.8(2) 2_666 . ?
C26 F21A K1 156.8(14) . 2_666 ?
C35 N31 N32 110.6(2) . . ?
C35 N31 B1 128.7(2) . . ?
N32 N31 B1 120.7(2) . . ?
C33 N32 N31 104.9(2) . . ?
C33 N32 K1 127.5(2) . . ?
N31 N32 K1 122.82(14) . . ?
N32 C33 C34 112.0(3) . . ?
N32 C33 C36 118.5(3) . . ?
C34 C33 C36 129.4(3) . . ?
C35 C34 C33 105.2(2) . . ?
N31 C35 C34 107.3(2) . . ?
N31 C35 C37 123.5(3) . . ?
C34 C35 C37 129.2(3) . . ?
F31A C36 F32A 108.7(11) . . ?
F32 C36 F33 107.7(7) . . ?
F31A C36 F33A 103.7(11) . . ?
F32A C36 F33A 104.0(11) . . ?
F32 C36 F31 105.3(6) . . ?
F33 C36 F31 103.6(6) . . ?
F31A C36 C33 118.1(6) . . ?
F32 C36 C33 114.2(6) . . ?
F32A C36 C33 111.2(7) . . ?
F33 C36 C33 114.6(5) . . ?
F33A C36 C33 109.9(10) . . ?
F31 C36 C33 110.5(4) . . ?
C36 F31 K1 117.8(4) . . ?
C36 F31A K1 115.6(7) . . ?
N31 B1 N11 111.4(2) . . ?
N31 B1 N21 109.8(2) . . ?
N11 B1 N21 110.4(2) . . ?
C1 N1 K1 143.5(3) . . ?
C1 N1 K1 115.6(2) . 2_666 ?
K1 N1 K1 87.61(7) . 2_666 ?
N1 C1 C2 176.3(5) . . ?

loop_
_geom_bond_atom_site_label_1
_geom_bond_atom_site_label_2
_geom_bond_distance
_geom_bond_site_symmetry_2
_geom_bond_publ_flag
K1 N32 2.765(2) . ?
K1 N12 2.782(2) . ?
K1 N1 2.878(3) . ?
K1 N22 2.891(2) . ?
K1 F21 2.893(9) 2_666 ?
K1 F21A 2.908(13) 2_666 ?
K1 N1 2.969(3) 2_666 ?
K1 F11 3.033(13) . ?
K1 F31 3.071(7) . ?
K1 F31A 3.159(14) . ?
K1 F11A 3.32(2) . ?
K1 F21 3.329(12) . ?
N11 N12 1.365(3) . ?
N11 C15 1.380(3) . ?
N11 B1 1.556(4) . ?
N12 C13 1.340(3) . ?
C13 C14 1.392(4) . ?
C13 C16 1.480(4) . ?
C14 C15 1.377(4) . ?
C15 C17 1.503(4) . ?
C16 F11A 1.280(13) . ?
C16 F13 1.300(10) . ?
C16 F12A 1.323(12) . ?
C16 F13A 1.338(12) . ?
C16 F12 1.360(12) . ?
C16 F11 1.377(10) . ?
N21 N22 1.368(3) . ?
N21 C25 1.372(3) . ?
N21 B1 1.560(4) . ?
N22 C23 1.344(3) . ?
C23 C24 1.388(4) . ?
C23 C26 1.481(4) . ?
C24 C25 1.377(4) . ?
C25 C27 1.505(4) . ?
C26 F21A 1.283(13) . ?
C26 F22 1.301(11) . ?
C26 F23A 1.314(14) . ?
C26 F22A 1.347(11) . ?
C26 F23 1.367(13) . ?
C26 F21 1.385(10) . ?
F21 K1 2.893(9) 2_666 ?
F21A K1 2.908(13) 2_666 ?
N31 C35 1.369(3) . ?
N31 N32 1.370(3) . ?
N31 B1 1.556(4) . ?
N32 C33 1.338(3) . ?
C33 C34 1.388(4) . ?
C33 C36 1.486(4) . ?
C34 C35 1.375(4) . ?
C35 C37 1.505(4) . ?
C36 F31A 1.296(12) . ?
C36 F32 1.299(8) . ?
C36 F32A 1.303(12) . ?
C36 F33 1.319(8) . ?
C36 F33A 1.355(12) . ?
C36 F31 1.364(7) . ?
N1 C1 1.124(4) . ?
N1 K1 2.969(3) 2_666 ?
C1 C2 1.468(5) . ?

loop_
_geom_torsion_atom_site_label_1
_geom_torsion_atom_site_label_2
_geom_torsion_atom_site_label_3
_geom_torsion_atom_site_label_4
_geom_torsion
_geom_torsion_site_symmetry_1
_geom_torsion_site_symmetry_2
_geom_torsion_site_symmetry_3
_geom_torsion_site_symmetry_4
_geom_torsion_publ_flag
C15 N11 N12 C13 -0.1(3) . . . . ?
B1 N11 N12 C13 179.3(2) . . . . ?
C15 N11 N12 K1 -146.3(2) . . . . ?
B1 N11 N12 K1 33.2(3) . . . . ?
N32 K1 N12 C13 165.4(2) . . . . ?
N1 K1 N12 C13 -160.7(11) . . . . ?
N22 K1 N12 C13 -117.1(2) . . . . ?
F21 K1 N12 C13 25.0(4) 2_666 . . . ?
F21A K1 N12 C13 29.1(5) 2_666 . . . ?
N1 K1 N12 C13 -36.7(2) 2_666 . . . ?
F11 K1 N12 C13 30.4(4) . . . . ?
F31 K1 N12 C13 123.5(3) . . . . ?
F31A K1 N12 C13 134.7(6) . . . . ?
F11A K1 N12 C13 25.2(7) . . . . ?
F21 K1 N12 C13 -92.9(3) . . . . ?
N32 K1 N12 N11 -55.4(2) . . . . ?
N1 K1 N12 N11 -21.5(13) . . . . ?
N22 K1 N12 N11 22.1(2) . . . . ?
F21 K1 N12 N11 164.2(3) 2_666 . . . ?
F21A K1 N12 N11 168.3(5) 2_666 . . . ?
N1 K1 N12 N11 102.5(2) 2_666 . . . ?
F11 K1 N12 N11 169.6(4) . . . . ?
F31 K1 N12 N11 -97.3(2) . . . . ?
F31A K1 N12 N11 -86.1(6) . . . . ?
F11A K1 N12 N11 164.4(7) . . . . ?
F21 K1 N12 N11 46.3(3) . . . . ?
N11 N12 C13 C14 0.0(3) . . . . ?
K1 N12 C13 C14 143.7(2) . . . . ?
N11 N12 C13 C16 177.6(3) . . . . ?
K1 N12 C13 C16 -38.7(3) . . . . ?
N12 C13 C14 C15 0.1(3) . . . . ?
C16 C13 C14 C15 -177.2(3) . . . . ?
C13 C14 C15 N11 -0.2(3) . . . . ?
C13 C14 C15 C17 179.7(3) . . . . ?
N12 N11 C15 C14 0.2(3) . . . . ?
B1 N11 C15 C14 -179.1(2) . . . . ?
N12 N11 C15 C17 -179.7(3) . . . . ?
B1 N11 C15 C17 0.9(4) . . . . ?
N12 C13 C16 F11A 22.3(17) . . . . ?
C14 C13 C16 F11A -160.6(16) . . . . ?
N12 C13 C16 F13 -112.9(9) . . . . ?
C14 C13 C16 F13 64.3(10) . . . . ?
N12 C13 C16 F12A 151.4(16) . . . . ?
C14 C13 C16 F12A -31.4(16) . . . . ?
N12 C13 C16 F13A -93.2(12) . . . . ?
C14 C13 C16 F13A 83.9(12) . . . . ?
N12 C13 C16 F12 122.3(12) . . . . ?
C14 C13 C16 F12 -60.6(12) . . . . ?
N12 C13 C16 F11 12.0(8) . . . . ?
C14 C13 C16 F11 -170.8(7) . . . . ?
F11A C16 F11 K1 -130.8(65) . . . . ?
F13 C16 F11 K1 143.6(11) . . . . ?
F12A C16 F11 K1 -115.5(20) . . . . ?
F13A C16 F11 K1 130.7(12) . . . . ?
F12 C16 F11 K1 -104.3(13) . . . . ?
C13 C16 F11 K1 15.7(10) . . . . ?
N32 K1 F11 C16 -67.2(10) . . . . ?
N12 K1 F11 C16 -23.5(8) . . . . ?
N1 K1 F11 C16 157.5(8) . . . . ?
N22 K1 F11 C16 10.3(11) . . . . ?
F21 K1 F11 C16 151.1(11) 2_666 . . . ?
F21A K1 F11 C16 155.3(12) 2_666 . . . ?
N1 K1 F11 C16 80.7(10) 2_666 . . . ?
F31 K1 F11 C16 -124.1(10) . . . . ?
F31A K1 F11 C16 -125.6(10) . . . . ?
F11A K1 F11 C16 91.0(55) . . . . ?
F21 K1 F11 C16 72.9(11) . . . . ?
F13 C16 F11A K1 138.4(13) . . . . ?
F12A C16 F11A K1 -128.5(20) . . . . ?
F13A C16 F11A K1 122.1(15) . . . . ?
F12 C16 F11A K1 -115.6(15) . . . . ?
F11 C16 F11A K1 38.3(49) . . . . ?
C13 C16 F11A K1 0.5(19) . . . . ?
N32 K1 F11A C16 -51.7(18) . . . . ?
N12 K1 F11A C16 -11.7(13) . . . . ?
N1 K1 F11A C16 168.8(13) . . . . ?
N22 K1 F11A C16 27.2(19) . . . . ?
F21 K1 F11A C16 168.0(20) 2_666 . . . ?
F21A K1 F11A C16 172.2(20) 2_666 . . . ?
N1 K1 F11A C16 95.2(17) 2_666 . . . ?
F11 K1 F11A C16 -74.2(47) . . . . ?
F31 K1 F11A C16 -110.0(16) . . . . ?
F31A K1 F11A C16 -112.3(16) . . . . ?
F21 K1 F11A C16 88.9(17) . . . . ?
C25 N21 N22 C23 0.5(3) . . . . ?
B1 N21 N22 C23 175.8(2) . . . . ?
C25 N21 N22 K1 -139.1(2) . . . . ?
B1 N21 N22 K1 36.2(3) . . . . ?
N32 K1 N22 C23 -113.8(2) . . . . ?
N12 K1 N22 C23 172.8(2) . . . . ?
N1 K1 N22 C23 -9.9(2) . . . . ?
F21 K1 N22 C23 65.4(3) 2_666 . . . ?
F21A K1 N22 C23 63.6(6) 2_666 . . . ?
N1 K1 N22 C23 79.8(2) 2_666 . . . ?
F11 K1 N22 C23 144.8(4) . . . . ?
F31 K1 N22 C23 -91.1(3) . . . . ?
F31A K1 N22 C23 -78.7(4) . . . . ?
F11A K1 N22 C23 139.8(6) . . . . ?
F21 K1 N22 C23 19.5(3) . . . . ?
N32 K1 N22 N21 17.56(14) . . . . ?
N12 K1 N22 N21 -55.77(15) . . . . ?
N1 K1 N22 N21 121.5(2) . . . . ?
F21 K1 N22 N21 -163.2(3) 2_666 . . . ?
F21A K1 N22 N21 -165.1(6) 2_666 . . . ?
N1 K1 N22 N21 -148.8(2) 2_666 . . . ?
F11 K1 N22 N21 -83.9(3) . . . . ?
F31 K1 N22 N21 40.3(3) . . . . ?
F31A K1 N22 N21 52.7(3) . . . . ?
F11A K1 N22 N21 -88.9(5) . . . . ?
F21 K1 N22 N21 150.9(3) . . . . ?
N21 N22 C23 C24 -0.8(3) . . . . ?
K1 N22 C23 C24 134.5(2) . . . . ?
N21 N22 C23 C26 177.5(2) . . . . ?
K1 N22 C23 C26 -47.2(3) . . . . ?
N22 C23 C24 C25 0.7(3) . . . . ?
C26 C23 C24 C25 -177.4(3) . . . . ?
N22 N21 C25 C24 -0.1(3) . . . . ?
B1 N21 C25 C24 -175.1(2) . . . . ?
N22 N21 C25 C27 -179.8(3) . . . . ?
B1 N21 C25 C27 5.1(4) . . . . ?
C23 C24 C25 N21 -0.4(3) . . . . ?
C23 C24 C25 C27 179.4(3) . . . . ?
N22 C23 C26 F21A 45.2(10) . . . . ?
C24 C23 C26 F21A -136.8(9) . . . . ?
N22 C23 C26 F22 178.3(15) . . . . ?
C24 C23 C26 F22 -3.7(16) . . . . ?
N22 C23 C26 F23A -80.3(17) . . . . ?
C24 C23 C26 F23A 97.7(17) . . . . ?
N22 C23 C26 F22A 159.6(13) . . . . ?
C24 C23 C26 F22A -22.4(13) . . . . ?
N22 C23 C26 F23 -61.2(11) . . . . ?
C24 C23 C26 F23 116.8(11) . . . . ?
N22 C23 C26 F21 49.2(5) . . . . ?
C24 C23 C26 F21 -132.8(5) . . . . ?
F21A C26 F21 K1 9.9(74) . . . 2_666 ?
F22 C26 F21 K1 90.3(16) . . . 2_666 ?
F23A C26 F21 K1 -11.4(23) . . . 2_666 ?
F22A C26 F21 K1 106.2(14) . . . 2_666 ?
F23 C26 F21 K1 -19.2(16) . . . 2_666 ?
C23 C26 F21 K1 -139.0(9) . . . 2_666 ?
F21A C26 F21 K1 121.4(83) . . . . ?
F22 C26 F21 K1 -158.2(13) . . . . ?
F23A C26 F21 K1 100.1(20) . . . . ?
F22A C26 F21 K1 -142.3(12) . . . . ?
F23 C26 F21 K1 92.3(13) . . . . ?
C23 C26 F21 K1 -27.5(6) . . . . ?
N32 K1 F21 C26 53.9(6) . . . . ?
N12 K1 F21 C26 -21.9(7) . . . . ?
N1 K1 F21 C26 154.2(7) . . . . ?
N22 K1 F21 C26 6.7(5) . . . . ?
F21 K1 F21 C26 -148.5(7) 2_666 . . . ?
F21A K1 F21 C26 -151.4(5) 2_666 . . . ?
N1 K1 F21 C26 -94.0(6) 2_666 . . . ?
F11 K1 F21 C26 -85.5(7) . . . . ?
F31 K1 F21 C26 114.7(6) . . . . ?
F31A K1 F21 C26 112.3(7) . . . . ?
F11A K1 F21 C26 -87.3(7) . . . . ?
N32 K1 F21 K1 -157.62(13) . . . 2_666 ?
N12 K1 F21 K1 126.60(14) . . . 2_666 ?
N1 K1 F21 K1 -57.38(15) . . . 2_666 ?
N22 K1 F21 K1 155.1(3) . . . 2_666 ?
F21 K1 F21 K1 0.0 2_666 . . 2_666 ?
F21A K1 F21 K1 -3.0(5) 2_666 . . 2_666 ?
N1 K1 F21 K1 54.4(2) 2_666 . . 2_666 ?
F11 K1 F21 K1 62.9(4) . . . 2_666 ?
F31 K1 F21 K1 -96.9(2) . . . 2_666 ?
F31A K1 F21 K1 -99.2(4) . . . 2_666 ?
F11A K1 F21 K1 61.1(4) . . . 2_666 ?
F22 C26 F21A K1 91.7(28) . . . 2_666 ?
F23A C26 F21A K1 -6.3(34) . . . 2_666 ?
F22A C26 F21A K1 108.8(27) . . . 2_666 ?
F23 C26 F21A K1 -14.8(28) . . . 2_666 ?
F21 C26 F21A K1 -166.1(105) . . . 2_666 ?
C23 C26 F21A K1 -133.3(23) . . . 2_666 ?
C35 N31 N32 C33 -0.4(3) . . . . ?
B1 N31 N32 C33 179.6(2) . . . . ?
C35 N31 N32 K1 -157.4(2) . . . . ?
B1 N31 N32 K1 22.6(3) . . . . ?
N12 K1 N32 C33 -124.0(2) . . . . ?
N1 K1 N32 C33 58.2(2) . . . . ?
N22 K1 N32 C33 161.1(2) . . . . ?
F21 K1 N32 C33 -18.2(4) 2_666 . . . ?
F21A K1 N32 C33 -16.7(5) 2_666 . . . ?
N1 K1 N32 C33 -171.6(2) 2_666 . . . ?
F11 K1 N32 C33 -87.8(3) . . . . ?
F31 K1 N32 C33 4.6(3) . . . . ?
F31A K1 N32 C33 21.2(6) . . . . ?
F11A K1 N32 C33 -89.7(4) . . . . ?
F21 K1 N32 C33 122.6(3) . . . . ?
N12 K1 N32 N31 27.7(2) . . . . ?
N1 K1 N32 N31 -150.2(2) . . . . ?
N22 K1 N32 N31 -47.3(2) . . . . ?
F21 K1 N32 N31 133.5(3) 2_666 . . . ?
F21A K1 N32 N31 134.9(5) 2_666 . . . ?
N1 K1 N32 N31 -20.0(3) 2_666 . . . ?
F11 K1 N32 N31 63.8(3) . . . . ?
F31 K1 N32 N31 156.2(3) . . . . ?
F31A K1 N32 N31 172.8(6) . . . . ?
F11A K1 N32 N31 61.9(4) . . . . ?
F21 K1 N32 N31 -85.8(2) . . . . ?
N31 N32 C33 C34 0.3(3) . . . . ?
K1 N32 C33 C34 155.9(2) . . . . ?
N31 N32 C33 C36 -179.6(2) . . . . ?
K1 N32 C33 C36 -24.0(3) . . . . ?
N32 C33 C34 C35 -0.1(3) . . . . ?
C36 C33 C34 C35 179.7(3) . . . . ?
N32 N31 C35 C34 0.3(3) . . . . ?
B1 N31 C35 C34 -179.7(2) . . . . ?
N32 N31 C35 C37 -179.8(2) . . . . ?
B1 N31 C35 C37 0.2(4) . . . . ?
C33 C34 C35 N31 -0.1(3) . . . . ?
C33 C34 C35 C37 180.0(3) . . . . ?
N32 C33 C36 F31A 2.2(16) . . . . ?
C34 C33 C36 F31A -177.6(15) . . . . ?
N32 C33 C36 F32 155.3(7) . . . . ?
C34 C33 C36 F32 -24.5(8) . . . . ?
N32 C33 C36 F32A 128.8(14) . . . . ?
C34 C33 C36 F32A -51.0(15) . . . . ?
N32 C33 C36 F33 -79.8(8) . . . . ?
C34 C33 C36 F33 100.4(8) . . . . ?
N32 C33 C36 F33A -116.5(16) . . . . ?
C34 C33 C36 F33A 63.7(16) . . . . ?
N32 C33 C36 F31 36.8(7) . . . . ?
C34 C33 C36 F31 -143.0(6) . . . . ?
F31A C36 F31 K1 78.2(14) . . . . ?
F32 C36 F31 K1 -156.1(8) . . . . ?
F32A C36 F31 K1 -142.9(13) . . . . ?
F33 C36 F31 K1 90.9(9) . . . . ?
F33A C36 F31 K1 113.2(19) . . . . ?
C33 C36 F31 K1 -32.3(8) . . . . ?
N32 K1 F31 C36 16.5(6) . . . . ?
N12 K1 F31 C36 65.7(8) . . . . ?
N1 K1 F31 C36 -110.6(8) . . . . ?
N22 K1 F31 C36 -10.1(9) . . . . ?
F21 K1 F31 C36 -176.8(8) 2_666 . . . ?
F21A K1 F31 C36 -177.1(8) 2_666 . . . ?
N1 K1 F31 C36 -168.1(3) 2_666 . . . ?
F11 K1 F31 C36 119.8(8) . . . . ?
F31A K1 F31 C36 -65.9(13) . . . . ?
F11A K1 F31 C36 122.6(8) . . . . ?
F21 K1 F31 C36 -75.3(8) . . . . ?
F32 C36 F31A K1 -135.7(11) . . . . ?
F32A C36 F31A K1 -112.5(19) . . . . ?
F33 C36 F31A K1 124.1(16) . . . . ?
F33A C36 F31A K1 137.3(18) . . . . ?
F31 C36 F31A K1 -68.9(13) . . . . ?
C33 C36 F31A K1 15.3(20) . . . . ?
N32 K1 F31A C36 -17.7(14) . . . . ?
N12 K1 F31A C36 18.0(20) . . . . ?
N1 K1 F31A C36 -158.2(20) . . . . ?
N22 K1 F31A C36 -59.8(18) . . . . ?
F21 K1 F31A C36 140.1(17) 2_666 . . . ?
F21A K1 F31A C36 139.0(18) 2_666 . . . ?
N1 K1 F31A C36 177.5(6) 2_666 . . . ?
F11 K1 F31A C36 76.5(18) . . . . ?
F31 K1 F31A C36 70.3(11) . . . . ?
F11A K1 F31A C36 79.6(18) . . . . ?
F21 K1 F31A C36 -118.1(16) . . . . ?
C35 N31 B1 N11 105.9(3) . . . . ?
N32 N31 B1 N11 -74.1(3) . . . . ?
C35 N31 B1 N21 -131.4(2) . . . . ?
N32 N31 B1 N21 48.6(3) . . . . ?
N12 N11 B1 N31 39.5(3) . . . . ?
C15 N11 B1 N31 -141.2(2) . . . . ?
N12 N11 B1 N21 -82.8(3) . . . . ?
C15 N11 B1 N21 96.5(3) . . . . ?
N22 N21 B1 N31 -87.7(3) . . . . ?
C25 N21 B1 N31 86.8(3) . . . . ?
N22 N21 B1 N11 35.6(3) . . . . ?
C25 N21 B1 N11 -149.9(2) . . . . ?
N32 K1 N1 C1 -70.7(5) . . . . ?
N12 K1 N1 C1 -103.8(12) . . . . ?
N22 K1 N1 C1 -146.6(4) . . . . ?
F21 K1 N1 C1 70.6(5) 2_666 . . . ?
F21A K1 N1 C1 66.6(7) 2_666 . . . ?
N1 K1 N1 C1 132.2(5) 2_666 . . . ?
F11 K1 N1 C1 64.4(6) . . . . ?
F31 K1 N1 C1 -27.1(5) . . . . ?
F31A K1 N1 C1 -37.7(7) . . . . ?
F11A K1 N1 C1 69.9(8) . . . . ?
F21 K1 N1 C1 -173.6(5) . . . . ?
N32 K1 N1 K1 157.12(7) . . . 2_666 ?
N12 K1 N1 K1 124.0(12) . . . 2_666 ?
N22 K1 N1 K1 81.21(7) . . . 2_666 ?
F21 K1 N1 K1 -61.5(3) 2_666 . . 2_666 ?
F21A K1 N1 K1 -65.5(5) 2_666 . . 2_666 ?
N1 K1 N1 K1 0.0 2_666 . . 2_666 ?
F11 K1 N1 K1 -67.7(4) . . . 2_666 ?
F31 K1 N1 K1 -159.2(2) . . . 2_666 ?
F31A K1 N1 K1 -169.8(6) . . . 2_666 ?
F11A K1 N1 K1 -62.3(7) . . . 2_666 ?
F21 K1 N1 K1 54.2(2) . . . 2_666 ?
K1 N1 C1 C2 -110.0(62) . . . . ?
K1 N1 C1 C2 14.7(64) 2_666 . . . ?
